data_1507242
loop_
_publ_author_name
'Stibrany, Robert T.'
'Schulz, Donald N.'
'Kacker, Smita'
'Patil, Abhimanyu O.'
'Baugh, Lisa S.'
'Rucker, Steven P.'
'Zushma, Stephen'
'Berluche, Enock'
'Sissano, Joseph A.'

_publ_section_title
;
 Polymerization and Copolymerization of Olefins and Acrylates by
 Bis(benzimidazole) Copper Catalysts
;
_journal_issue 23
_journal_name_full Macromolecules
_journal_page_first 8584
_journal_paper_doi 10.1021/ma034548c
_journal_volume 36
_journal_year 2003
_chemical_formula_moiety 'C19 H20 Cl2 Cu N4 O, H2 O'
_chemical_formula_sum 'C19 H22 Cl2 Cu N4 O2'
_chemical_formula_weight 472.86
_chemical_melting_point '270 ^o^C'
_chemical_name_common 5-H2O
_chemical_name_systematic
; 
 [[1,1'-bis(1-methylbenzimidazol-2-yl)
-1''-(methoxy)ethane]copper(II) dichloride] water 
;
_space_group_IT_number 2
_symmetry_cell_setting triclinic
_symmetry_space_group_name_Hall '-P 1'
_symmetry_space_group_name_H-M 'P -1'
_atom_sites_solution_hydrogens geom
_atom_sites_solution_primary direct
_atom_sites_solution_secondary difmap
_audit_creation_method SHELXL-97
_cell_angle_alpha 68.734(6)
_cell_angle_beta 72.373(7)
_cell_angle_gamma 76.602(6)
_cell_formula_units_Z 2
_cell_length_a 9.1950(7)
_cell_length_b 10.6666(9)
_cell_length_c 11.7048(10)
_cell_measurement_reflns_used 853
_cell_measurement_temperature 296(1)
_cell_measurement_theta_max 25.04
_cell_measurement_theta_min 3.34
_cell_volume 1009.95(15)
_computing_cell_refinement 'Bruker SMART'
_computing_data_collection 'Bruker SMART'
_computing_data_reduction 'Bruker SAINT'
_computing_molecular_graphics 'Bruker SHELXTL'
_computing_publication_material 'Bruker SHELXTL'
_computing_structure_refinement 'SHELXL-97 (Sheldrick, 1997)'
_computing_structure_solution 'SHELXS-97 (Sheldrick, 1990)'
_diffrn_ambient_temperature 296(1)
_diffrn_measured_fraction_theta_full 0.805
_diffrn_measured_fraction_theta_max 0.805
_diffrn_measurement_device_type 'CCD area detector'
_diffrn_measurement_method 'phi and omega scans'
_diffrn_radiation_monochromator graphite
_diffrn_radiation_source 'fine-focus sealed tube'
_diffrn_radiation_type MoK\a
_diffrn_radiation_wavelength 0.71073
_diffrn_reflns_av_R_equivalents 0.0190
_diffrn_reflns_av_sigmaI/netI 0.0313
_diffrn_reflns_limit_h_max 8
_diffrn_reflns_limit_h_min -10
_diffrn_reflns_limit_k_max 12
_diffrn_reflns_limit_k_min -10
_diffrn_reflns_limit_l_max 13
_diffrn_reflns_limit_l_min -12
_diffrn_reflns_number 4215
_diffrn_reflns_theta_full 25.07
_diffrn_reflns_theta_max 25.07
_diffrn_reflns_theta_min 3.33
_exptl_absorpt_coefficient_mu 1.369
_exptl_absorpt_correction_T_max 1.00
_exptl_absorpt_correction_T_min 0.806
_exptl_absorpt_correction_type multi-scan
_exptl_absorpt_process_details '(SADABS; Blessing, 1995)'
_exptl_crystal_colour yellow-green
_exptl_crystal_density_diffrn 1.555
_exptl_crystal_density_method 'not measured'
_exptl_crystal_description prism
_exptl_crystal_F_000 486
_exptl_crystal_size_max 0.50
_exptl_crystal_size_mid 0.22
_exptl_crystal_size_min 0.13
_refine_diff_density_max 0.412
_refine_diff_density_min -0.475
_refine_diff_density_rms 0.069
_refine_ls_extinction_method none
_refine_ls_goodness_of_fit_ref 1.000
_refine_ls_hydrogen_treatment mixed
_refine_ls_matrix_type full
_refine_ls_number_parameters 260
_refine_ls_number_reflns 2878
_refine_ls_number_restraints 0
_refine_ls_restrained_S_all 1.000
_refine_ls_R_factor_all 0.0406
_refine_ls_R_factor_gt 0.0363
_refine_ls_shift/su_max 0.001
_refine_ls_shift/su_mean 0.000
_refine_ls_structure_factor_coef Fsqd
_refine_ls_weighting_details 'calc w=1/[\s^2^(Fo^2^)+(0.0728P)^2^+0.4423P] where P=(Fo^2^+2Fc^2^)/3'
_refine_ls_weighting_scheme calc
_refine_ls_wR_factor_gt 0.1015
_refine_ls_wR_factor_ref 0.1058
_reflns_number_gt 2554
_reflns_number_total 2878
_reflns_threshold_expression >2sigma(I)
_cod_data_source_file ma034548csi20030904_010626.cif
_cod_data_source_block 5-H2O
_cod_depositor_comments
;
The following automatic conversions were performed:

'_symmetry_cell_setting' value 'Triclinic' changed to 'triclinic'
according to /home/saulius/struct/CIF-dictionaries/cif_core.dic
dictionary named 'cif_core.dic' version 2.4.1 from 2010-06-29.

Automatic conversion script
Id: cif_fix_values 1715 2011-07-08 13:25:40Z adriana 
;
_cod_original_cell_volume 1009.95(14)
_cod_original_sg_symbol_H-M P-1
_cod_database_code 1507242

loop_
_symmetry_equiv_pos_as_xyz
'x, y, z'
'-x, -y, -z'

loop_
_atom_site_label
_atom_site_type_symbol
_atom_site_fract_x
_atom_site_fract_y
_atom_site_fract_z
_atom_site_U_iso_or_equiv
_atom_site_adp_type
_atom_site_occupancy
_atom_site_symmetry_multiplicity
_atom_site_calc_flag
_atom_site_refinement_flags
Cu Cu 1.19440(4) 0.27005(3) 0.29740(3) 0.03416(16) Uani 1 1 d .
N13 N 1.0438(3) 0.4350(2) 0.2498(2) 0.0312(5) Uani 1 1 d .
N21 N 0.8917(3) 0.2402(3) 0.6442(2) 0.0355(6) Uani 1 1 d .
O1 O 0.6955(2) 0.4308(2) 0.4930(2) 0.0418(5) Uani 1 1 d .
N11 N 0.8091(3) 0.5338(2) 0.2250(2) 0.0353(6) Uani 1 1 d .
C22 C 0.9288(4) 0.2750(3) 0.5157(3) 0.0330(7) Uani 1 1 d .
C13 C 1.0582(3) 0.5383(3) 0.1327(3) 0.0329(7) Uani 1 1 d .
N23 N 1.0732(3) 0.2289(2) 0.4715(2) 0.0343(6) Uani 1 1 d .
C28 C 0.7433(4) 0.2565(4) 0.7341(3) 0.0482(9) Uani 1 1 d .
H28A H 0.7311 0.3402 0.7515 0.072 Uiso 1 1 calc R
H28B H 0.7404 0.1819 0.8112 0.072 Uiso 1 1 calc R
H28C H 0.6613 0.2581 0.6985 0.072 Uiso 1 1 calc R
C23 C 1.1372(4) 0.1601(3) 0.5758(3) 0.0351(7) Uani 1 1 d .
C11 C 0.9107(3) 0.5990(3) 0.1183(3) 0.0337(7) Uani 1 1 d .
C18 C 0.6410(4) 0.5709(4) 0.2416(4) 0.0518(9) Uani 1 1 d .
H18A H 0.6164 0.6680 0.2123 0.078 Uiso 1 1 calc R
H18B H 0.5907 0.5368 0.3294 0.078 Uiso 1 1 calc R
H18C H 0.6064 0.5321 0.1938 0.078 Uiso 1 1 calc R
C1 C 0.8154(3) 0.3480(3) 0.4330(3) 0.0346(7) Uani 1 1 d .
C15 C 1.1634(4) 0.6950(3) -0.0649(3) 0.0431(8) Uani 1 1 d .
H15 H 1.2475 0.7300 -0.1274 0.052 Uiso 1 1 calc R
C12 C 0.8928(3) 0.4365(3) 0.3020(3) 0.0315(7) Uani 1 1 d .
C3 C 0.7435(5) 0.5445(4) 0.5026(4) 0.0532(9) Uani 1 1 d .
H3A H 0.8310 0.5138 0.5391 0.080 Uiso 1 1 calc R
H3B H 0.6607 0.5869 0.5552 0.080 Uiso 1 1 calc R
H3C H 0.7710 0.6088 0.4200 0.080 Uiso 1 1 calc R
C26 C 1.2044(5) 0.0557(4) 0.8077(4) 0.0557(10) Uani 1 1 d .
H26 H 1.2301 0.0200 0.8854 0.067 Uiso 1 1 calc R
C27 C 1.0561(4) 0.1174(4) 0.8025(3) 0.0489(9) Uani 1 1 d .
H27 H 0.9808 0.1239 0.8747 0.059 Uiso 1 1 calc R
C21 C 1.0249(4) 0.1695(3) 0.6836(3) 0.0378(7) Uani 1 1 d .
C24 C 1.2865(4) 0.0970(3) 0.5816(3) 0.0453(8) Uani 1 1 d .
H24 H 1.3620 0.0901 0.5096 0.054 Uiso 1 1 calc R
C14 C 1.1876(4) 0.5851(3) 0.0406(3) 0.0400(7) Uani 1 1 d .
H14 H 1.2865 0.5447 0.0492 0.048 Uiso 1 1 calc R
C25 C 1.3166(5) 0.0455(4) 0.6992(4) 0.0533(9) Uani 1 1 d .
H25 H 1.4151 0.0025 0.7067 0.064 Uiso 1 1 calc R
C2 C 0.7392(4) 0.2402(3) 0.4214(3) 0.0434(8) Uani 1 1 d .
H2A H 0.6909 0.1860 0.5041 0.065 Uiso 1 1 calc R
H2B H 0.8161 0.1830 0.3793 0.065 Uiso 1 1 calc R
H2C H 0.6630 0.2845 0.3734 0.065 Uiso 1 1 calc R
C16 C 1.0141(4) 0.7532(3) -0.0780(3) 0.0435(8) Uani 1 1 d .
H16 H 1.0016 0.8255 -0.1501 0.052 Uiso 1 1 calc R
C17 C 0.8863(4) 0.7080(3) 0.0109(3) 0.0391(7) Uani 1 1 d .
H17 H 0.7876 0.7473 0.0009 0.047 Uiso 1 1 calc R
Cl1 Cl 1.24852(11) 0.05936(8) 0.28720(8) 0.0508(3) Uani 1 1 d .
Cl2 Cl 1.42479(10) 0.33977(10) 0.20435(9) 0.0571(3) Uani 1 1 d .
O1W O 0.5111(6) 0.1414(6) 0.0120(5) 0.1052(14) Uiso 1 1 d .
H2W H 0.528(3) 0.205(3) 0.010(2) 0.011(6) Uiso 1 1 d .
H1W H 0.477(4) 0.080(3) 0.009(3) 0.027(8) Uiso 1 1 d .

loop_
_atom_site_aniso_label
_atom_site_aniso_U_11
_atom_site_aniso_U_22
_atom_site_aniso_U_33
_atom_site_aniso_U_23
_atom_site_aniso_U_13
_atom_site_aniso_U_12
Cu 0.0290(3) 0.0335(2) 0.0330(2) -0.00820(16) -0.00255(16) -0.00155(17)
N13 0.0257(14) 0.0305(12) 0.0328(12) -0.0068(10) -0.0029(10) -0.0056(11)
N21 0.0345(15) 0.0383(13) 0.0299(12) -0.0102(11) -0.0017(11) -0.0071(12)
O1 0.0325(12) 0.0399(12) 0.0458(12) -0.0141(10) 0.0001(10) -0.0031(10)
N11 0.0286(14) 0.0347(13) 0.0378(13) -0.0059(11) -0.0082(11) -0.0041(11)
C22 0.0348(17) 0.0307(14) 0.0310(14) -0.0084(12) -0.0052(13) -0.0056(13)
C13 0.0351(17) 0.0295(14) 0.0308(13) -0.0072(11) -0.0079(13) -0.0024(13)
N23 0.0322(14) 0.0348(13) 0.0311(12) -0.0078(10) -0.0051(11) -0.0031(11)
C28 0.044(2) 0.056(2) 0.0361(16) -0.0156(15) 0.0034(15) -0.0067(17)
C23 0.0369(18) 0.0310(15) 0.0366(15) -0.0087(12) -0.0096(14) -0.0057(13)
C11 0.0344(17) 0.0301(14) 0.0356(15) -0.0087(12) -0.0067(14) -0.0077(13)
C18 0.0297(19) 0.055(2) 0.057(2) -0.0027(17) -0.0113(16) -0.0037(17)
C1 0.0270(16) 0.0335(15) 0.0357(14) -0.0070(12) -0.0013(13) -0.0048(13)
C15 0.045(2) 0.0426(17) 0.0359(16) -0.0060(14) -0.0022(15) -0.0151(16)
C12 0.0304(17) 0.0287(14) 0.0345(14) -0.0096(12) -0.0065(13) -0.0046(13)
C3 0.059(2) 0.0412(18) 0.057(2) -0.0240(17) 0.0000(18) -0.0063(18)
C26 0.070(3) 0.050(2) 0.049(2) -0.0065(17) -0.030(2) -0.0053(19)
C27 0.058(2) 0.0501(19) 0.0362(16) -0.0094(15) -0.0101(16) -0.0121(18)
C21 0.0435(19) 0.0327(15) 0.0362(15) -0.0084(13) -0.0092(14) -0.0081(14)
C24 0.044(2) 0.0397(17) 0.0477(18) -0.0106(15) -0.0126(16) -0.0009(15)
C14 0.0353(18) 0.0409(16) 0.0383(16) -0.0089(13) -0.0041(14) -0.0070(14)
C25 0.051(2) 0.0463(19) 0.063(2) -0.0102(17) -0.0283(19) 0.0012(17)
C2 0.049(2) 0.0370(16) 0.0450(17) -0.0067(14) -0.0120(16) -0.0156(15)
C16 0.053(2) 0.0364(16) 0.0375(16) -0.0038(13) -0.0148(16) -0.0081(16)
C17 0.0406(19) 0.0355(16) 0.0392(16) -0.0052(13) -0.0137(15) -0.0068(15)
Cl1 0.0594(6) 0.0359(4) 0.0545(5) -0.0158(4) -0.0152(4) 0.0028(4)
Cl2 0.0303(5) 0.0623(6) 0.0663(6) -0.0108(5) -0.0027(4) -0.0106(4)

loop_
_atom_type_symbol
_atom_type_description
_atom_type_scat_dispersion_real
_atom_type_scat_dispersion_imag
_atom_type_scat_source
C C 0.0033 0.0016 'International Tables Vol C Tables 4.2.6.8 and 6.1.1.4'
H H 0.0000 0.0000 'International Tables Vol C Tables 4.2.6.8 and 6.1.1.4'
N N 0.0061 0.0033 'International Tables Vol C Tables 4.2.6.8 and 6.1.1.4'
O O 0.0106 0.0060 'International Tables Vol C Tables 4.2.6.8 and 6.1.1.4'
Cu Cu 0.3201 1.2651 'International Tables Vol C Tables 4.2.6.8 and 6.1.1.4'
Cl Cl 0.1484 0.1585 'International Tables Vol C Tables 4.2.6.8 and 6.1.1.4'

loop_
_geom_angle_atom_site_label_1
_geom_angle_atom_site_label_2
_geom_angle_atom_site_label_3
_geom_angle
N23 Cu N13 89.34(10)
N23 Cu Cl1 97.65(8)
N13 Cu Cl1 138.41(8)
N23 Cu Cl2 132.20(8)
N13 Cu Cl2 104.89(8)
Cl1 Cu Cl2 100.33(4)
C12 N13 C13 106.1(2)
C12 N13 Cu 121.9(2)
C13 N13 Cu 126.88(19)
C22 N21 C21 106.8(2)
C22 N21 C28 130.9(3)
C21 N21 C28 122.1(3)
C1 O1 C3 114.5(3)
C12 N11 C11 107.7(2)
C12 N11 C18 130.5(3)
C11 N11 C18 121.8(3)
N23 C22 N21 111.7(2)
N23 C22 C1 123.5(3)
N21 C22 C1 124.7(3)
C14 C13 C11 120.7(3)
C14 C13 N13 131.2(3)
C11 C13 N13 108.1(3)
C22 N23 C23 106.9(2)
C22 N23 Cu 128.9(2)
C23 N23 Cu 123.3(2)
N21 C28 H28A 109.5
N21 C28 H28B 109.5
H28A C28 H28B 109.5
N21 C28 H28C 109.5
H28A C28 H28C 109.5
H28B C28 H28C 109.5
C21 C23 C24 121.5(3)
C21 C23 N23 108.0(3)
C24 C23 N23 130.4(3)
N11 C11 C13 106.9(2)
N11 C11 C17 131.2(3)
C13 C11 C17 121.8(3)
N11 C18 H18A 109.5
N11 C18 H18B 109.5
H18A C18 H18B 109.5
N11 C18 H18C 109.5
H18A C18 H18C 109.5
H18B C18 H18C 109.5
O1 C1 C22 109.8(2)
O1 C1 C12 109.1(2)
C22 C1 C12 112.3(2)
O1 C1 C2 106.7(3)
C22 C1 C2 108.2(2)
C12 C1 C2 110.6(2)
C14 C15 C16 120.8(3)
C14 C15 H15 119.6
C16 C15 H15 119.6
N13 C12 N11 111.3(3)
N13 C12 C1 127.1(2)
N11 C12 C1 121.6(3)
O1 C3 H3A 109.5
O1 C3 H3B 109.5
H3A C3 H3B 109.5
O1 C3 H3C 109.5
H3A C3 H3C 109.5
H3B C3 H3C 109.5
C27 C26 C25 121.5(3)
C27 C26 H26 119.3
C25 C26 H26 119.3
C26 C27 C21 116.6(3)
C26 C27 H27 121.7
C21 C27 H27 121.7
C23 C21 C27 121.7(3)
C23 C21 N21 106.6(2)
C27 C21 N21 131.6(3)
C25 C24 C23 116.6(3)
C25 C24 H24 121.7
C23 C24 H24 121.7
C13 C14 C15 117.5(3)
C13 C14 H14 121.3
C15 C14 H14 121.3
C24 C25 C26 122.2(3)
C24 C25 H25 118.9
C26 C25 H25 118.9
C1 C2 H2A 109.5
C1 C2 H2B 109.5
H2A C2 H2B 109.5
C1 C2 H2C 109.5
H2A C2 H2C 109.5
H2B C2 H2C 109.5
C17 C16 C15 122.5(3)
C17 C16 H16 118.8
C15 C16 H16 118.8
C16 C17 C11 116.7(3)
C16 C17 H17 121.6
C11 C17 H17 121.6
H2W O1W H1W 168(3)

loop_
_geom_bond_atom_site_label_1
_geom_bond_atom_site_label_2
_geom_bond_distance
Cu N23 1.947(2)
Cu N13 1.987(2)
Cu Cl1 2.2255(8)
Cu Cl2 2.2298(10)
N13 C12 1.336(4)
N13 C13 1.404(4)
N21 C22 1.363(4)
N21 C21 1.394(4)
N21 C28 1.468(4)
O1 C1 1.421(3)
O1 C3 1.434(4)
N11 C12 1.362(4)
N11 C11 1.371(4)
N11 C18 1.474(4)
C22 N23 1.319(4)
C22 C1 1.523(4)
C13 C14 1.391(5)
C13 C11 1.392(4)
N23 C23 1.400(4)
C28 H28A 0.9600
C28 H28B 0.9600
C28 H28C 0.9600
C23 C21 1.387(4)
C23 C24 1.392(4)
C11 C17 1.405(4)
C18 H18A 0.9600
C18 H18B 0.9600
C18 H18C 0.9600
C1 C12 1.532(4)
C1 C2 1.541(4)
C15 C14 1.395(5)
C15 C16 1.399(5)
C15 H15 0.9300
C3 H3A 0.9600
C3 H3B 0.9600
C3 H3C 0.9600
C26 C27 1.379(5)
C26 C25 1.394(6)
C26 H26 0.9300
C27 C21 1.390(4)
C27 H27 0.9300
C24 C25 1.373(5)
C24 H24 0.9300
C14 H14 0.9300
C25 H25 0.9300
C2 H2A 0.9600
C2 H2B 0.9600
C2 H2C 0.9600
C16 C17 1.361(5)
C16 H16 0.9300
C17 H17 0.9300
O1W H2W 0.72(3)
O1W H1W 0.80(3)

loop_
_geom_torsion_atom_site_label_1
_geom_torsion_atom_site_label_2
_geom_torsion_atom_site_label_3
_geom_torsion_atom_site_label_4
_geom_torsion
N23 Cu N13 C12 -37.2(2)
Cl1 Cu N13 C12 63.6(2)
Cl2 Cu N13 C12 -171.0(2)
N23 Cu N13 C13 171.7(3)
Cl1 Cu N13 C13 -87.5(3)
Cl2 Cu N13 C13 37.9(2)
C21 N21 C22 N23 1.7(4)
C28 N21 C22 N23 -172.9(3)
C21 N21 C22 C1 177.0(3)
C28 N21 C22 C1 2.3(5)
C12 N13 C13 C14 177.7(3)
Cu N13 C13 C14 -27.5(4)
C12 N13 C13 C11 -0.5(3)
Cu N13 C13 C11 154.3(2)
N21 C22 N23 C23 -0.4(4)
C1 C22 N23 C23 -175.8(3)
N21 C22 N23 Cu -170.2(2)
C1 C22 N23 Cu 14.5(4)
N13 Cu N23 C22 18.3(3)
Cl1 Cu N23 C22 -120.6(3)
Cl2 Cu N23 C22 127.9(2)
N13 Cu N23 C23 -150.0(2)
Cl1 Cu N23 C23 71.2(2)
Cl2 Cu N23 C23 -40.3(3)
C22 N23 C23 C21 -1.0(3)
Cu N23 C23 C21 169.5(2)
C22 N23 C23 C24 -177.4(3)
Cu N23 C23 C24 -6.9(5)
C12 N11 C11 C13 0.2(3)
C18 N11 C11 C13 -179.2(3)
C12 N11 C11 C17 -178.5(3)
C18 N11 C11 C17 2.0(5)
C14 C13 C11 N11 -178.2(3)
N13 C13 C11 N11 0.2(3)
C14 C13 C11 C17 0.6(4)
N13 C13 C11 C17 179.1(3)
C3 O1 C1 C22 67.8(3)
C3 O1 C1 C12 -55.7(3)
C3 O1 C1 C2 -175.1(3)
N23 C22 C1 O1 -156.7(3)
N21 C22 C1 O1 28.6(4)
N23 C22 C1 C12 -35.1(4)
N21 C22 C1 C12 150.2(3)
N23 C22 C1 C2 87.3(4)
N21 C22 C1 C2 -87.5(3)
C13 N13 C12 N11 0.6(3)
Cu N13 C12 N11 -155.73(19)
C13 N13 C12 C1 -177.0(3)
Cu N13 C12 C1 26.7(4)
C11 N11 C12 N13 -0.5(3)
C18 N11 C12 N13 178.8(3)
C11 N11 C12 C1 177.2(2)
C18 N11 C12 C1 -3.4(5)
O1 C1 C12 N13 135.1(3)
C22 C1 C12 N13 13.1(4)
C2 C1 C12 N13 -107.9(3)
O1 C1 C12 N11 -42.3(4)
C22 C1 C12 N11 -164.2(2)
C2 C1 C12 N11 74.7(3)
C25 C26 C27 C21 -0.4(6)
C24 C23 C21 C27 0.4(5)
N23 C23 C21 C27 -176.3(3)
C24 C23 C21 N21 178.8(3)
N23 C23 C21 N21 2.0(3)
C26 C27 C21 C23 -0.1(5)
C26 C27 C21 N21 -177.9(3)
C22 N21 C21 C23 -2.2(3)
C28 N21 C21 C23 173.0(3)
C22 N21 C21 C27 175.9(4)
C28 N21 C21 C27 -8.9(5)
C21 C23 C24 C25 -0.3(5)
N23 C23 C24 C25 175.6(3)
C11 C13 C14 C15 0.6(4)
N13 C13 C14 C15 -177.4(3)
C16 C15 C14 C13 -1.4(5)
C23 C24 C25 C26 -0.2(6)
C27 C26 C25 C24 0.5(6)
C14 C15 C16 C17 1.0(5)
C15 C16 C17 C11 0.2(5)
N11 C11 C17 C16 177.5(3)
C13 C11 C17 C16 -1.0(4)
